data_4066383
loop_
_publ_author_name
'Stander-Grobler, Elzet'
'Schuster, Oliver'
'Heydenrych, Greta'
'Cronje, Stephanie'
'Tosh, Evangeline'
'Albrecht, Martin'
'Frenking, Gernot'
'Raubenheimer, Helgard G.'

_publ_section_title
;
 Pyridine-Derived N-Heterocyclic Carbenes: An Experimental and Theoretical
 Evaluation of the Bonding in and Reactivity of Selected Normal and
 Abnormal Complexes of Nickel(II) and Palladium(II)
;
_journal_issue 22
_journal_name_full Organometallics
_journal_page_first 5821
_journal_paper_doi 10.1021/om100431u
_journal_volume 29
_journal_year 2010
_chemical_formula_moiety 'C42 H37 Cl N P2 Pd, B F4'
_chemical_formula_sum 'C42 H37 B Cl F4 N P2 Pd'
_chemical_formula_weight 846.33
_chemical_name_systematic
; 
 ? 
;
_space_group_IT_number 2
_symmetry_cell_setting triclinic
_symmetry_space_group_name_Hall '-P 1'
_symmetry_space_group_name_H-M 'P -1'
_atom_sites_solution_hydrogens geom
_atom_sites_solution_primary direct
_atom_sites_solution_secondary difmap
_audit_creation_method SHELXL-97
_audit_update_record
;
2009-04-05 # Formatted by publCIF
;
_cell_angle_alpha 73.05(3)
_cell_angle_beta 76.83(3)
_cell_angle_gamma 65.23(3)
_cell_formula_units_Z 2
_cell_length_a 11.897(2)
_cell_length_b 13.008(3)
_cell_length_c 17.193(3)
_cell_measurement_reflns_used 16161
_cell_measurement_temperature 100(2)
_cell_measurement_theta_max 28.243
_cell_measurement_theta_min 2.381
_cell_volume 2293.8(10)
_computing_cell_refinement 'SAINT (Bruker, 2002)'
_computing_data_collection 'SMART (Bruker, 2001)'
_computing_data_reduction 'SAINT (Bruker, 2002)'
_computing_molecular_graphics 'SHELXL-97 (Sheldrick, 1997)'
_computing_publication_material 'SHELXL-97 (Sheldrick, 1997)'
_computing_structure_refinement 'SHELXL-97 (Sheldrick, 1997)'
_computing_structure_solution 'SHELXS (Sheldrick, 1990)'
_diffrn_ambient_temperature 100(2)
_diffrn_measured_fraction_theta_full 0.912
_diffrn_measured_fraction_theta_max 0.912
_diffrn_measurement_device_type 'Bruker APEX CCD area-detector'
_diffrn_measurement_method \w
_diffrn_radiation_monochromator graphite
_diffrn_radiation_source 'fine-focus sealed tube'
_diffrn_radiation_type MoK\a
_diffrn_radiation_wavelength 0.71073
_diffrn_reflns_av_R_equivalents 0.0199
_diffrn_reflns_av_sigmaI/netI 0.0269
_diffrn_reflns_limit_h_max 15
_diffrn_reflns_limit_h_min -15
_diffrn_reflns_limit_k_max 17
_diffrn_reflns_limit_k_min -17
_diffrn_reflns_limit_l_max 22
_diffrn_reflns_limit_l_min -22
_diffrn_reflns_number 26167
_diffrn_reflns_theta_full 28.33
_diffrn_reflns_theta_max 28.33
_diffrn_reflns_theta_min 1.25
_exptl_absorpt_coefficient_mu 0.575
_exptl_absorpt_correction_T_max 0.9187
_exptl_absorpt_correction_T_min 0.8138
_exptl_absorpt_correction_type multi-scan
_exptl_absorpt_process_details 'SADABS (Sheldrick, 1997)'
_exptl_crystal_colour colourless
_exptl_crystal_density_diffrn 1.225
_exptl_crystal_density_method 'not measured'
_exptl_crystal_description needle
_exptl_crystal_F_000 860
_exptl_crystal_size_max 0.30
_exptl_crystal_size_mid 0.15
_exptl_crystal_size_min 0.15
_platon_squeeze_details ' ?'
_refine_diff_density_max 0.919
_refine_diff_density_min -0.611
_refine_diff_density_rms 0.075
_refine_ls_extinction_method none
_refine_ls_goodness_of_fit_ref 1.054
_refine_ls_hydrogen_treatment riding
_refine_ls_matrix_type full
_refine_ls_number_parameters 500
_refine_ls_number_reflns 10435
_refine_ls_number_restraints 1
_refine_ls_restrained_S_all 1.054
_refine_ls_R_factor_all 0.0388
_refine_ls_R_factor_gt 0.0353
_refine_ls_shift/su_max 0.032
_refine_ls_shift/su_mean 0.000
_refine_ls_structure_factor_coef Fsqd
_refine_ls_weighting_details 'calc w=1/[\s^2^(Fo^2^)+(0.0275P)^2^+3.4187P] where P=(Fo^2^+2Fc^2^)/3'
_refine_ls_weighting_scheme calc
_refine_ls_wR_factor_gt 0.0803
_refine_ls_wR_factor_ref 0.0822
_reflns_number_gt 9436
_reflns_number_total 10435
_reflns_threshold_expression >2sigma(I)
_cod_data_source_file om100431u_si_002.cif
_cod_data_source_block 3aBF4
_cod_original_cell_volume 2293.8(8)
_cod_original_sg_symbol_H-M P-1
_cod_database_code 4066383

loop_
_symmetry_equiv_pos_as_xyz
'x, y, z'
'-x, -y, -z'

loop_
_atom_site_label
_atom_site_type_symbol
_atom_site_fract_x
_atom_site_fract_y
_atom_site_fract_z
_atom_site_U_iso_or_equiv
_atom_site_adp_type
_atom_site_occupancy
_atom_site_symmetry_multiplicity
_atom_site_calc_flag
_atom_site_refinement_flags
_atom_site_disorder_assembly
_atom_site_disorder_group
C1 C 0.4094(3) 0.7873(3) 0.30978(17) 0.0188(5) Uani 0.80 1 d PD A 1
C6 C 0.3641(3) 0.9033(4) 0.3169(2) 0.0244(7) Uani 0.80 1 d PD A 1
H2 H 0.3690 0.9615 0.2692 0.029 Uiso 0.80 1 calc PR A 1
C5 C 0.3130(3) 0.9352(3) 0.3906(2) 0.0330(7) Uani 0.80 1 d P A 1
H3 H 0.2830 1.0143 0.3935 0.040 Uiso 0.80 1 calc PR A 1
C4 C 0.3057(3) 0.8504(4) 0.4607(2) 0.0363(8) Uani 0.80 1 d P A 1
H4 H 0.2717 0.8703 0.5124 0.044 Uiso 0.80 1 calc PR A 1
C3 C 0.3482(3) 0.7388(4) 0.4538(3) 0.0325(9) Uani 0.80 1 d P A 1
H5 H 0.3431 0.6803 0.5013 0.039 Uiso 0.80 1 calc PR A 1
N2 N 0.3984(2) 0.7082(2) 0.37979(15) 0.0230(5) Uani 0.80 1 d P A 1
C21 C 0.4441(3) 0.5857(4) 0.3755(2) 0.0277(7) Uani 0.80 1 d P A 1
H6A H 0.5331 0.5590 0.3548 0.042 Uiso 0.80 1 calc PR A 1
H6B H 0.3978 0.5780 0.3385 0.042 Uiso 0.80 1 calc PR A 1
H6C H 0.4319 0.5386 0.4303 0.042 Uiso 0.80 1 calc PR A 1
C01 C 0.4245(11) 0.7354(11) 0.3165(7) 0.015(3) Uiso 0.20 1 d PD A 2
C06 C 0.4351(15) 0.6306(14) 0.3723(9) 0.023(4) Uiso 0.20 1 d PD A 2
H02 H 0.4721 0.5630 0.3504 0.028 Uiso 0.20 1 calc PR A 2
C05 C 0.3994(13) 0.6142(12) 0.4530(8) 0.034(3) Uiso 0.20 1 d P A 2
H03 H 0.4146 0.5391 0.4875 0.040 Uiso 0.20 1 calc PR A 2
C04 C 0.3413(17) 0.7101(16) 0.4816(12) 0.032(4) Uiso 0.20 1 d P A 2
H04 H 0.3093 0.7028 0.5380 0.039 Uiso 0.20 1 calc PR A 2
C03 C 0.3247(15) 0.8203(16) 0.4340(10) 0.030(3) Uiso 0.20 1 d P A 2
H05 H 0.2863 0.8867 0.4573 0.036 Uiso 0.20 1 calc PR A 2
N02 N 0.3665(9) 0.8299(9) 0.3506(6) 0.0201(19) Uiso 0.20 1 d P A 2
C021 C 0.3524(14) 0.9437(12) 0.3001(9) 0.015(3) Uiso 0.20 1 d P A 2
H06A H 0.2760 1.0017 0.3210 0.023 Uiso 0.20 1 calc PR A 2
H06B H 0.3474 0.9455 0.2436 0.023 Uiso 0.20 1 calc PR A 2
H06C H 0.4244 0.9612 0.3015 0.023 Uiso 0.20 1 calc PR A 2
C211 C 0.71058(19) 0.66184(19) 0.33533(13) 0.0177(4) Uani 1 1 d . . .
C216 C 0.6517(2) 0.7278(2) 0.39531(14) 0.0237(5) Uani 1 1 d . . .
H12 H 0.5978 0.8067 0.3799 0.028 Uiso 1 1 calc R . .
C215 C 0.6712(2) 0.6790(2) 0.47721(15) 0.0289(5) Uani 1 1 d . . .
H13 H 0.6304 0.7246 0.5172 0.035 Uiso 1 1 calc R . .
C214 C 0.7505(2) 0.5638(2) 0.50040(15) 0.0293(5) Uani 1 1 d . . .
H14 H 0.7649 0.5309 0.5560 0.035 Uiso 1 1 calc R . .
C213 C 0.8085(2) 0.4969(2) 0.44204(16) 0.0290(5) Uani 1 1 d . . .
H15 H 0.8618 0.4178 0.4580 0.035 Uiso 1 1 calc R . .
C212 C 0.7887(2) 0.5458(2) 0.35977(14) 0.0224(5) Uani 1 1 d . . .
H16 H 0.8288 0.4996 0.3202 0.027 Uiso 1 1 calc R . .
C221 C 0.81204(19) 0.62948(19) 0.17417(13) 0.0175(4) Uani 1 1 d . . .
C222 C 0.8042(2) 0.5341(2) 0.15727(14) 0.0220(4) Uani 1 1 d . . .
H22 H 0.7266 0.5248 0.1683 0.026 Uiso 1 1 calc R . .
C223 C 0.9104(2) 0.4522(2) 0.12416(15) 0.0278(5) Uani 1 1 d . . .
H23 H 0.9048 0.3872 0.1131 0.033 Uiso 1 1 calc R . .
C224 C 1.0236(2) 0.4654(2) 0.10738(15) 0.0277(5) Uani 1 1 d . . .
H24 H 1.0953 0.4099 0.0843 0.033 Uiso 1 1 calc R . .
C225 C 1.0326(2) 0.5600(2) 0.12437(15) 0.0268(5) Uani 1 1 d . . .
H25 H 1.1106 0.5685 0.1134 0.032 Uiso 1 1 calc R . .
C226 C 0.9270(2) 0.6420(2) 0.15742(14) 0.0212(4) Uani 1 1 d . . .
H26 H 0.9331 0.7067 0.1686 0.025 Uiso 1 1 calc R . .
C231 C 0.69091(19) 0.86612(18) 0.20466(13) 0.0173(4) Uani 1 1 d . . .
C232 C 0.6236(2) 0.9544(2) 0.14381(13) 0.0205(4) Uani 1 1 d . . .
H32 H 0.5766 0.9384 0.1142 0.025 Uiso 1 1 calc R . .
C233 C 0.6249(2) 1.0657(2) 0.12635(14) 0.0240(5) Uani 1 1 d . . .
H33 H 0.5805 1.1249 0.0843 0.029 Uiso 1 1 calc R . .
C234 C 0.6918(2) 1.0892(2) 0.17098(15) 0.0250(5) Uani 1 1 d . . .
H34 H 0.6902 1.1656 0.1609 0.030 Uiso 1 1 calc R . .
C235 C 0.7614(2) 1.0013(2) 0.23055(15) 0.0261(5) Uani 1 1 d . . .
H35 H 0.8084 1.0176 0.2599 0.031 Uiso 1 1 calc R . .
C236 C 0.7620(2) 0.8900(2) 0.24698(14) 0.0224(4) Uani 1 1 d . . .
H36 H 0.8105 0.8301 0.2868 0.027 Uiso 1 1 calc R . .
C121 C 0.31044(19) 0.67326(19) 0.10915(13) 0.0186(4) Uani 1 1 d . . .
C126 C 0.2654(2) 0.7142(2) 0.03300(14) 0.0218(4) Uani 1 1 d . . .
H42 H 0.2232 0.7952 0.0134 0.026 Uiso 1 1 calc R . .
C125 C 0.2822(2) 0.6370(2) -0.01417(15) 0.0266(5) Uani 1 1 d . . .
H43 H 0.2523 0.6654 -0.0661 0.032 Uiso 1 1 calc R . .
C124 C 0.3425(2) 0.5185(2) 0.01474(16) 0.0281(5) Uani 1 1 d . . .
H44 H 0.3513 0.4656 -0.0165 0.034 Uiso 1 1 calc R . .
C123 C 0.3905(2) 0.4769(2) 0.09000(17) 0.0287(5) Uani 1 1 d . . .
H45 H 0.4333 0.3959 0.1091 0.034 Uiso 1 1 calc R . .
C122 C 0.3757(2) 0.5533(2) 0.13683(15) 0.0237(5) Uani 1 1 d . . .
H46 H 0.4095 0.5248 0.1874 0.028 Uiso 1 1 calc R . .
C131 C 0.2068(2) 0.91852(18) 0.11769(13) 0.0177(4) Uani 1 1 d . . .
C132 C 0.2678(2) 0.9953(2) 0.08087(14) 0.0214(4) Uani 1 1 d . . .
H52 H 0.3544 0.9706 0.0836 0.026 Uiso 1 1 calc R . .
C133 C 0.2016(2) 1.1087(2) 0.03997(15) 0.0267(5) Uani 1 1 d . . .
H53 H 0.2433 1.1608 0.0150 0.032 Uiso 1 1 calc R . .
C134 C 0.0751(2) 1.1447(2) 0.03614(14) 0.0281(5) Uani 1 1 d . . .
H54 H 0.0301 1.2217 0.0087 0.034 Uiso 1 1 calc R . .
C135 C 0.0145(2) 1.0692(2) 0.07209(15) 0.0286(5) Uani 1 1 d . . .
H55 H -0.0720 1.0945 0.0687 0.034 Uiso 1 1 calc R . .
C136 C 0.0787(2) 0.9560(2) 0.11334(14) 0.0237(5) Uani 1 1 d . . .
H56 H 0.0361 0.9048 0.1383 0.028 Uiso 1 1 calc R . .
C111 C 0.1766(2) 0.7472(2) 0.25916(13) 0.0200(4) Uani 1 1 d . . .
C112 C 0.1191(2) 0.8294(2) 0.30851(14) 0.0250(5) Uani 1 1 d . . .
H62 H 0.1396 0.8961 0.2957 0.030 Uiso 1 1 calc R . .
C113 C 0.0326(2) 0.8138(3) 0.37588(15) 0.0314(6) Uani 1 1 d . . .
H63 H -0.0041 0.8690 0.4094 0.038 Uiso 1 1 calc R . .
C114 C -0.0002(2) 0.7186(3) 0.39424(15) 0.0322(6) Uani 1 1 d . . .
H64 H -0.0597 0.7085 0.4400 0.039 Uiso 1 1 calc R . .
C115 C 0.0542(2) 0.6378(2) 0.34550(16) 0.0300(5) Uani 1 1 d . . .
H65 H 0.0310 0.5727 0.3579 0.036 Uiso 1 1 calc R . .
C116 C 0.1424(2) 0.6510(2) 0.27859(15) 0.0247(5) Uani 1 1 d . . .
H66 H 0.1795 0.5946 0.2460 0.030 Uiso 1 1 calc R . .
B1 B 0.6174(3) 0.3188(3) 0.3072(2) 0.0344(7) Uani 1 1 d . . .
F1 F 0.48834(18) 0.36524(19) 0.32659(14) 0.0574(5) Uani 1 1 d . . .
F2 F 0.6660(2) 0.20005(16) 0.33738(12) 0.0562(5) Uani 1 1 d . . .
F3 F 0.6472(3) 0.3435(2) 0.22414(12) 0.0711(7) Uani 1 1 d . . .
F4 F 0.67007(17) 0.36714(18) 0.34567(14) 0.0583(6) Uani 1 1 d . . .
P2 P 0.67844(5) 0.72518(5) 0.22852(3) 0.01512(11) Uani 1 1 d . A .
P1 P 0.29154(5) 0.77142(5) 0.17222(3) 0.01589(11) Uani 1 1 d . A .
Pd1 Pd 0.484525(14) 0.749513(14) 0.199957(9) 0.01415(5) Uani 1 1 d . . .
Cl1 Cl 0.56115(5) 0.74884(5) 0.06053(3) 0.02136(11) Uani 1 1 d . A .

loop_
_atom_site_aniso_label
_atom_site_aniso_U_11
_atom_site_aniso_U_22
_atom_site_aniso_U_33
_atom_site_aniso_U_23
_atom_site_aniso_U_13
_atom_site_aniso_U_12
C1 0.0140(13) 0.0247(18) 0.0188(14) -0.0052(13) -0.0031(10) -0.0077(12)
C6 0.0199(16) 0.030(2) 0.0223(17) -0.0030(17) -0.0043(12) -0.0089(15)
C5 0.0222(15) 0.0405(19) 0.0381(18) -0.0193(15) 0.0001(13) -0.0084(14)
C4 0.0230(16) 0.056(2) 0.0306(19) -0.0195(19) 0.0033(14) -0.0127(16)
C3 0.0219(17) 0.051(3) 0.0248(19) 0.0001(19) -0.0023(14) -0.0200(17)
N2 0.0179(11) 0.0319(15) 0.0205(12) -0.0027(10) -0.0034(9) -0.0122(11)
C21 0.0285(18) 0.026(2) 0.0283(18) -0.0005(15) -0.0054(12) -0.0130(15)
C211 0.0144(9) 0.0245(11) 0.0174(10) -0.0027(8) -0.0032(8) -0.0110(8)
C216 0.0184(11) 0.0278(12) 0.0240(11) -0.0067(9) -0.0048(9) -0.0062(9)
C215 0.0273(12) 0.0411(14) 0.0217(11) -0.0080(10) -0.0033(9) -0.0152(11)
C214 0.0298(13) 0.0415(14) 0.0190(11) 0.0026(10) -0.0084(9) -0.0194(11)
C213 0.0299(13) 0.0273(12) 0.0286(13) 0.0032(10) -0.0092(10) -0.0128(10)
C212 0.0212(11) 0.0232(11) 0.0238(11) -0.0019(9) -0.0044(9) -0.0106(9)
C221 0.0138(9) 0.0195(10) 0.0167(10) -0.0033(8) -0.0019(7) -0.0042(8)
C222 0.0183(10) 0.0227(11) 0.0252(11) -0.0060(9) -0.0031(8) -0.0071(9)
C223 0.0282(12) 0.0257(12) 0.0301(12) -0.0119(10) -0.0073(10) -0.0052(10)
C224 0.0232(12) 0.0293(12) 0.0227(11) -0.0096(10) -0.0002(9) -0.0011(10)
C225 0.0165(11) 0.0325(13) 0.0269(12) -0.0043(10) -0.0003(9) -0.0076(10)
C226 0.0173(10) 0.0224(11) 0.0225(11) -0.0032(9) -0.0018(8) -0.0075(9)
C231 0.0153(10) 0.0171(10) 0.0208(10) -0.0059(8) -0.0005(8) -0.0071(8)
C232 0.0191(10) 0.0239(11) 0.0196(10) -0.0046(9) -0.0015(8) -0.0099(9)
C233 0.0247(11) 0.0205(11) 0.0229(11) 0.0000(9) -0.0021(9) -0.0083(9)
C234 0.0270(12) 0.0209(11) 0.0289(12) -0.0079(9) -0.0002(9) -0.0108(9)
C235 0.0279(12) 0.0273(12) 0.0302(12) -0.0099(10) -0.0053(10) -0.0142(10)
C236 0.0224(11) 0.0241(11) 0.0230(11) -0.0043(9) -0.0063(9) -0.0100(9)
C121 0.0142(10) 0.0213(10) 0.0228(11) -0.0044(8) -0.0013(8) -0.0098(8)
C126 0.0183(10) 0.0242(11) 0.0245(11) -0.0035(9) -0.0032(8) -0.0107(9)
C125 0.0230(11) 0.0378(14) 0.0260(12) -0.0110(10) 0.0002(9) -0.0171(10)
C124 0.0223(11) 0.0333(13) 0.0369(13) -0.0205(11) 0.0100(10) -0.0168(10)
C123 0.0196(11) 0.0222(12) 0.0428(15) -0.0101(10) 0.0032(10) -0.0080(9)
C122 0.0170(10) 0.0234(11) 0.0289(12) -0.0043(9) -0.0022(9) -0.0074(9)
C131 0.0177(10) 0.0186(10) 0.0172(10) -0.0035(8) -0.0043(8) -0.0064(8)
C132 0.0188(10) 0.0222(11) 0.0224(11) -0.0058(9) -0.0003(8) -0.0074(9)
C133 0.0305(13) 0.0207(11) 0.0237(11) -0.0036(9) 0.0045(9) -0.0096(10)
C134 0.0309(13) 0.0240(12) 0.0189(11) -0.0027(9) -0.0016(9) -0.0026(10)
C135 0.0208(11) 0.0302(13) 0.0276(12) -0.0024(10) -0.0090(9) -0.0023(10)
C136 0.0191(11) 0.0266(12) 0.0246(11) -0.0021(9) -0.0067(9) -0.0082(9)
C111 0.0153(10) 0.0257(11) 0.0181(10) 0.0012(8) -0.0053(8) -0.0093(9)
C112 0.0190(11) 0.0340(13) 0.0238(11) -0.0059(10) -0.0037(9) -0.0113(10)
C113 0.0212(12) 0.0478(16) 0.0243(12) -0.0089(11) -0.0025(9) -0.0118(11)
C114 0.0203(11) 0.0505(16) 0.0208(11) 0.0047(11) -0.0038(9) -0.0163(11)
C115 0.0225(12) 0.0340(13) 0.0305(13) 0.0077(10) -0.0070(10) -0.0159(10)
C116 0.0211(11) 0.0270(12) 0.0258(12) 0.0006(9) -0.0075(9) -0.0110(9)
B1 0.0374(17) 0.0341(16) 0.0368(16) -0.0106(13) -0.0039(13) -0.0170(13)
F1 0.0409(10) 0.0671(13) 0.0803(15) -0.0318(11) -0.0049(10) -0.0270(10)
F2 0.0755(14) 0.0394(10) 0.0526(11) -0.0079(9) -0.0195(10) -0.0163(10)
F3 0.114(2) 0.0699(14) 0.0392(11) -0.0091(10) 0.0088(12) -0.0548(15)
F4 0.0362(10) 0.0638(13) 0.0931(16) -0.0481(12) -0.0087(10) -0.0156(9)
P2 0.0127(2) 0.0173(3) 0.0159(2) -0.0034(2) -0.00257(19) -0.0060(2)
P1 0.0133(2) 0.0181(3) 0.0167(2) -0.0019(2) -0.00320(19) -0.0070(2)
Pd1 0.01186(8) 0.01682(8) 0.01430(8) -0.00249(6) -0.00246(5) -0.00612(6)
Cl1 0.0179(2) 0.0303(3) 0.0176(2) -0.0076(2) -0.00081(18) -0.0099(2)

loop_
_atom_type_symbol
_atom_type_description
_atom_type_scat_dispersion_real
_atom_type_scat_dispersion_imag
_atom_type_scat_source
C C 0.0033 0.0016 'International Tables Vol C Tables 4.2.6.8 and 6.1.1.4'
H H 0.0000 0.0000 'International Tables Vol C Tables 4.2.6.8 and 6.1.1.4'
B B 0.0013 0.0007 'International Tables Vol C Tables 4.2.6.8 and 6.1.1.4'
N N 0.0061 0.0033 'International Tables Vol C Tables 4.2.6.8 and 6.1.1.4'
F F 0.0171 0.0103 'International Tables Vol C Tables 4.2.6.8 and 6.1.1.4'
P P 0.1023 0.0942 'International Tables Vol C Tables 4.2.6.8 and 6.1.1.4'
Pd Pd -0.9988 1.0072 'International Tables Vol C Tables 4.2.6.8 and 6.1.1.4'
Cl Cl 0.1484 0.1585 'International Tables Vol C Tables 4.2.6.8 and 6.1.1.4'

loop_
_geom_angle_atom_site_label_1
_geom_angle_atom_site_label_2
_geom_angle_atom_site_label_3
_geom_angle
N2 C1 C6 116.2(3)
N2 C1 Pd1 124.7(3)
C6 C1 Pd1 119.1(3)
C5 C6 C1 122.2(4)
C5 C6 H2 118.9
C1 C6 H2 118.9
C6 C5 C4 119.2(4)
C6 C5 H3 120.4
C4 C5 H3 120.4
C3 C4 C5 118.6(4)
C3 C4 H4 120.7
C5 C4 H4 120.7
C4 C3 N2 121.5(4)
C4 C3 H5 119.2
N2 C3 H5 119.2
C1 N2 C3 122.2(3)
C1 N2 C21 118.3(3)
C3 N2 C21 119.5(3)
N02 C01 C06 113.7(12)
N02 C01 Pd1 121.9(9)
C06 C01 Pd1 124.3(11)
C05 C06 C01 127.5(16)
C05 C06 H02 116.2
C01 C06 H02 116.2
C04 C05 C06 115.4(15)
C04 C05 H03 122.3
C06 C05 H03 122.3
C05 C04 C03 123.7(18)
C05 C04 H04 118.1
C03 C04 H04 118.1
C04 C03 N02 117.3(16)
C04 C03 H05 121.4
N02 C03 H05 121.4
C01 N02 C03 122.2(12)
C01 N02 C021 119.5(11)
C03 N02 C021 118.2(12)
N02 C021 H06A 109.5
N02 C021 H06B 109.5
H06A C021 H06B 109.5
N02 C021 H06C 109.5
H06A C021 H06C 109.5
H06B C021 H06C 109.5
C212 C211 C216 118.4(2)
C212 C211 P2 121.09(17)
C216 C211 P2 120.44(17)
C215 C216 C211 120.9(2)
C215 C216 H12 119.5
C211 C216 H12 119.5
C214 C215 C216 120.0(2)
C214 C215 H13 120.0
C216 C215 H13 120.0
C213 C214 C215 119.9(2)
C213 C214 H14 120.1
C215 C214 H14 120.1
C214 C213 C212 120.1(2)
C214 C213 H15 120.0
C212 C213 H15 120.0
C211 C212 C213 120.7(2)
C211 C212 H16 119.6
C213 C212 H16 119.6
C222 C221 C226 119.3(2)
C222 C221 P2 119.50(17)
C226 C221 P2 120.77(17)
C223 C222 C221 120.0(2)
C223 C222 H22 120.0
C221 C222 H22 120.0
C224 C223 C222 120.4(2)
C224 C223 H23 119.8
C222 C223 H23 119.8
C223 C224 C225 120.0(2)
C223 C224 H24 120.0
C225 C224 H24 120.0
C226 C225 C224 119.9(2)
C226 C225 H25 120.1
C224 C225 H25 120.1
C225 C226 C221 120.3(2)
C225 C226 H26 119.8
C221 C226 H26 119.8
C232 C231 C236 119.3(2)
C232 C231 P2 118.44(16)
C236 C231 P2 122.21(17)
C233 C232 C231 120.6(2)
C233 C232 H32 119.7
C231 C232 H32 119.7
C234 C233 C232 119.5(2)
C234 C233 H33 120.3
C232 C233 H33 120.3
C233 C234 C235 120.4(2)
C233 C234 H34 119.8
C235 C234 H34 119.8
C236 C235 C234 120.2(2)
C236 C235 H35 119.9
C234 C235 H35 119.9
C235 C236 C231 120.0(2)
C235 C236 H36 120.0
C231 C236 H36 120.0
C126 C121 C122 119.4(2)
C126 C121 P1 121.73(17)
C122 C121 P1 118.86(17)
C125 C126 C121 120.4(2)
C125 C126 H42 119.8
C121 C126 H42 119.8
C124 C125 C126 120.0(2)
C124 C125 H43 120.0
C126 C125 H43 120.0
C125 C124 C123 120.0(2)
C125 C124 H44 120.0
C123 C124 H44 120.0
C122 C123 C124 120.4(2)
C122 C123 H45 119.8
C124 C123 H45 119.8
C123 C122 C121 119.8(2)
C123 C122 H46 120.1
C121 C122 H46 120.1
C132 C131 C136 119.4(2)
C132 C131 P1 120.59(17)
C136 C131 P1 120.00(17)
C131 C132 C133 120.3(2)
C131 C132 H52 119.9
C133 C132 H52 119.9
C134 C133 C132 119.7(2)
C134 C133 H53 120.1
C132 C133 H53 120.1
C135 C134 C133 120.3(2)
C135 C134 H54 119.9
C133 C134 H54 119.9
C134 C135 C136 120.8(2)
C134 C135 H55 119.6
C136 C135 H55 119.6
C135 C136 C131 119.5(2)
C135 C136 H56 120.2
C131 C136 H56 120.2
C116 C111 C112 118.3(2)
C116 C111 P1 123.11(19)
C112 C111 P1 118.57(17)
C113 C112 C111 120.6(2)
C113 C112 H62 119.7
C111 C112 H62 119.7
C114 C113 C112 120.4(3)
C114 C113 H63 119.8
C112 C113 H63 119.8
C113 C114 C115 119.7(2)
C113 C114 H64 120.2
C115 C114 H64 120.2
C114 C115 C116 120.8(2)
C114 C115 H65 119.6
C116 C115 H65 119.6
C115 C116 C111 120.2(2)
C115 C116 H66 119.9
C111 C116 H66 119.9
F3 B1 F2 109.8(3)
F3 B1 F1 109.6(3)
F2 B1 F1 111.5(3)
F3 B1 F4 111.1(3)
F2 B1 F4 106.7(3)
F1 B1 F4 108.2(2)
C221 P2 C231 108.54(10)
C221 P2 C211 101.94(10)
C231 P2 C211 104.88(10)
C221 P2 Pd1 114.82(7)
C231 P2 Pd1 109.39(8)
C211 P2 Pd1 116.51(7)
C121 P1 C131 107.33(10)
C121 P1 C111 105.05(10)
C131 P1 C111 102.44(11)
C121 P1 Pd1 110.99(8)
C131 P1 Pd1 112.12(8)
C111 P1 Pd1 118.05(7)
C01 Pd1 C1 17.5(3)
C01 Pd1 P1 90.7(4)
C1 Pd1 P1 91.11(8)
C01 Pd1 P2 89.1(4)
C1 Pd1 P2 88.86(8)
P1 Pd1 P2 179.30(2)
C01 Pd1 Cl1 174.9(4)
C1 Pd1 Cl1 167.57(10)
P1 Pd1 Cl1 88.74(3)
P2 Pd1 Cl1 91.44(3)

loop_
_geom_bond_atom_site_label_1
_geom_bond_atom_site_label_2
_geom_bond_distance
C1 N2 1.358(4)
C1 C6 1.406(5)
C1 Pd1 2.002(3)
C6 C5 1.376(5)
C6 H2 0.9500
C5 C4 1.391(5)
C5 H3 0.9500
C4 C3 1.355(6)
C4 H4 0.9500
C3 N2 1.372(5)
C3 H5 0.9500
N2 C21 1.471(5)
C21 H6A 0.9800
C21 H6B 0.9800
C21 H6C 0.9800
C01 N02 1.362(15)
C01 C06 1.395(15)
C01 Pd1 1.949(12)
C06 C05 1.34(2)
C06 H02 0.9500
C05 C04 1.32(2)
C05 H03 0.9500
C04 C03 1.38(2)
C04 H04 0.9500
C03 N02 1.39(2)
C03 H05 0.9500
N02 C021 1.443(15)
C021 H06A 0.9800
C021 H06B 0.9800
C021 H06C 0.9800
C211 C212 1.397(3)
C211 C216 1.405(3)
C211 P2 1.836(2)
C216 C215 1.394(3)
C216 H12 0.9500
C215 C214 1.390(4)
C215 H13 0.9500
C214 C213 1.390(4)
C214 H14 0.9500
C213 C212 1.401(3)
C213 H15 0.9500
C212 H16 0.9500
C221 C222 1.398(3)
C221 C226 1.400(3)
C221 P2 1.815(2)
C222 C223 1.397(3)
C222 H22 0.9500
C223 C224 1.383(4)
C223 H23 0.9500
C224 C225 1.395(4)
C224 H24 0.9500
C225 C226 1.395(3)
C225 H25 0.9500
C226 H26 0.9500
C231 C232 1.402(3)
C231 C236 1.405(3)
C231 P2 1.820(2)
C232 C233 1.396(3)
C232 H32 0.9500
C233 C234 1.391(3)
C233 H33 0.9500
C234 C235 1.397(3)
C234 H34 0.9500
C235 C236 1.388(3)
C235 H35 0.9500
C236 H36 0.9500
C121 C126 1.399(3)
C121 C122 1.409(3)
C121 P1 1.820(2)
C126 C125 1.393(3)
C126 H42 0.9500
C125 C124 1.389(4)
C125 H43 0.9500
C124 C123 1.401(4)
C124 H44 0.9500
C123 C122 1.387(4)
C123 H45 0.9500
C122 H46 0.9500
C131 C132 1.398(3)
C131 C136 1.404(3)
C131 P1 1.824(2)
C132 C133 1.402(3)
C132 H52 0.9500
C133 C134 1.388(4)
C133 H53 0.9500
C134 C135 1.380(4)
C134 H54 0.9500
C135 C136 1.396(3)
C135 H55 0.9500
C136 H56 0.9500
C111 C116 1.401(3)
C111 C112 1.408(3)
C111 P1 1.833(2)
C112 C113 1.392(3)
C112 H62 0.9500
C113 C114 1.381(4)
C113 H63 0.9500
C114 C115 1.387(4)
C114 H64 0.9500
C115 C116 1.393(3)
C115 H65 0.9500
C116 H66 0.9500
B1 F3 1.366(4)
B1 F2 1.383(4)
B1 F1 1.393(4)
B1 F4 1.409(4)
P2 Pd1 2.3403(8)
P1 Pd1 2.3347(8)
Pd1 Cl1 2.3638(8)

loop_
_geom_torsion_atom_site_label_1
_geom_torsion_atom_site_label_2
_geom_torsion_atom_site_label_3
_geom_torsion_atom_site_label_4
_geom_torsion
N2 C1 C6 C5 0.9(4)
Pd1 C1 C6 C5 -179.1(2)
C1 C6 C5 C4 0.1(5)
C6 C5 C4 C3 -0.8(5)
C5 C4 C3 N2 0.4(5)
C6 C1 N2 C3 -1.2(4)
Pd1 C1 N2 C3 178.7(2)
C6 C1 N2 C21 179.8(3)
Pd1 C1 N2 C21 -0.2(4)
C4 C3 N2 C1 0.6(5)
C4 C3 N2 C21 179.6(3)
N02 C01 C06 C05 -2(2)
Pd1 C01 C06 C05 178.0(12)
C01 C06 C05 C04 4(2)
C06 C05 C04 C03 -4(3)
C05 C04 C03 N02 3(3)
C06 C01 N02 C03 1.2(17)
Pd1 C01 N02 C03 -179.2(10)
C06 C01 N02 C021 178.2(12)
Pd1 C01 N02 C021 -2.2(16)
C04 C03 N02 C01 -2(2)
C04 C03 N02 C021 -178.7(14)
C212 C211 C216 C215 0.5(3)
P2 C211 C216 C215 177.20(18)
C211 C216 C215 C214 0.3(4)
C216 C215 C214 C213 -1.0(4)
C215 C214 C213 C212 0.9(4)
C216 C211 C212 C213 -0.6(3)
P2 C211 C212 C213 -177.29(18)
C214 C213 C212 C211 -0.1(4)
C226 C221 C222 C223 0.1(3)
P2 C221 C222 C223 -172.51(18)
C221 C222 C223 C224 -0.4(4)
C222 C223 C224 C225 0.7(4)
C223 C224 C225 C226 -0.7(4)
C224 C225 C226 C221 0.4(4)
C222 C221 C226 C225 -0.1(3)
P2 C221 C226 C225 172.41(18)
C236 C231 C232 C233 -1.2(3)
P2 C231 C232 C233 176.61(17)
C231 C232 C233 C234 -1.3(3)
C232 C233 C234 C235 2.6(4)
C233 C234 C235 C236 -1.4(4)
C234 C235 C236 C231 -1.1(4)
C232 C231 C236 C235 2.4(3)
P2 C231 C236 C235 -175.36(18)
C122 C121 C126 C125 1.6(3)
P1 C121 C126 C125 179.50(17)
C121 C126 C125 C124 0.8(3)
C126 C125 C124 C123 -2.3(3)
C125 C124 C123 C122 1.4(4)
C124 C123 C122 C121 1.0(3)
C126 C121 C122 C123 -2.5(3)
P1 C121 C122 C123 179.57(17)
C136 C131 C132 C133 0.0(3)
P1 C131 C132 C133 -179.18(17)
C131 C132 C133 C134 0.0(4)
C132 C133 C134 C135 -0.3(4)
C133 C134 C135 C136 0.5(4)
C134 C135 C136 C131 -0.5(4)
C132 C131 C136 C135 0.3(3)
P1 C131 C136 C135 179.42(18)
C116 C111 C112 C113 1.4(3)
P1 C111 C112 C113 -179.06(18)
C111 C112 C113 C114 -1.4(4)
C112 C113 C114 C115 0.5(4)
C113 C114 C115 C116 0.6(4)
C114 C115 C116 C111 -0.6(4)
C112 C111 C116 C115 -0.4(3)
P1 C111 C116 C115 -179.91(17)
C222 C221 P2 C231 -156.74(17)
C226 C221 P2 C231 30.7(2)
C222 C221 P2 C211 92.91(19)
C226 C221 P2 C211 -79.62(19)
C222 C221 P2 Pd1 -34.0(2)
C226 C221 P2 Pd1 153.47(16)
C232 C231 P2 C221 98.11(18)
C236 C231 P2 C221 -84.1(2)
C232 C231 P2 C211 -153.54(17)
C236 C231 P2 C211 24.2(2)
C232 C231 P2 Pd1 -27.86(19)
C236 C231 P2 Pd1 149.93(17)
C212 C211 P2 C221 -22.8(2)
C216 C211 P2 C221 160.51(18)
C212 C211 P2 C231 -135.94(18)
C216 C211 P2 C231 47.4(2)
C212 C211 P2 Pd1 102.97(17)
C216 C211 P2 Pd1 -73.69(19)
C126 C121 P1 C131 0.9(2)
C122 C121 P1 C131 178.78(17)
C126 C121 P1 C111 109.38(19)
C122 C121 P1 C111 -72.70(19)
C126 C121 P1 Pd1 -121.96(17)
C122 C121 P1 Pd1 55.96(18)
C132 C131 P1 C121 -107.42(19)
C136 C131 P1 C121 73.4(2)
C132 C131 P1 C111 142.25(19)
C136 C131 P1 C111 -36.9(2)
C132 C131 P1 Pd1 14.7(2)
C136 C131 P1 Pd1 -164.45(16)
C116 C111 P1 C121 14.9(2)
C112 C111 P1 C121 -164.64(17)
C116 C111 P1 C131 126.91(19)
C112 C111 P1 C131 -52.61(19)
C116 C111 P1 Pd1 -109.42(18)
C112 C111 P1 Pd1 71.06(19)
N02 C01 Pd1 C1 2.7(6)
C06 C01 Pd1 C1 -178(2)
N02 C01 Pd1 P1 -88.8(9)
C06 C01 Pd1 P1 90.7(11)
N02 C01 Pd1 P2 91.9(9)
C06 C01 Pd1 P2 -88.6(11)
N02 C01 Pd1 Cl1 -172(3)
C06 C01 Pd1 Cl1 7(5)
N2 C1 Pd1 C01 -0.3(12)
C6 C1 Pd1 C01 179.6(13)
N2 C1 Pd1 P1 88.4(2)
C6 C1 Pd1 P1 -91.6(2)
N2 C1 Pd1 P2 -90.9(2)
C6 C1 Pd1 P2 89.1(2)
N2 C1 Pd1 Cl1 177.6(2)
C6 C1 Pd1 Cl1 -2.4(5)
C121 P1 Pd1 C01 -130.0(4)
C131 P1 Pd1 C01 110.0(4)
C111 P1 Pd1 C01 -8.7(4)
C121 P1 Pd1 C1 -147.45(13)
C131 P1 Pd1 C1 92.54(13)
C111 P1 Pd1 C1 -26.15(14)
C121 P1 Pd1 P2 -59.6(17)
C131 P1 Pd1 P2 -180(100)
C111 P1 Pd1 P2 61.7(17)
C121 P1 Pd1 Cl1 44.98(8)
C131 P1 Pd1 Cl1 -75.03(8)
C111 P1 Pd1 Cl1 166.28(9)
C221 P2 Pd1 C01 137.1(4)
C231 P2 Pd1 C01 -100.6(4)
C211 P2 Pd1 C01 18.1(4)
C221 P2 Pd1 C1 154.60(13)
C231 P2 Pd1 C1 -83.11(13)
C211 P2 Pd1 C1 35.56(13)
C221 P2 Pd1 P1 66.7(17)
C231 P2 Pd1 P1 -171(13)
C211 P2 Pd1 P1 -52.3(17)
C221 P2 Pd1 Cl1 -37.83(8)
C231 P2 Pd1 Cl1 84.46(8)
C211 P2 Pd1 Cl1 -156.86(8)

loop_
_platon_squeeze_void_nr
_platon_squeeze_void_average_x
_platon_squeeze_void_average_y
_platon_squeeze_void_average_z
_platon_squeeze_void_volume
_platon_squeeze_void_count_electrons
_platon_squeeze_void_content
1 0.000 0.000 0.500 513 207 ' '
